data_2019540
loop_
_publ_author_name
'F\'abry, Jan'
'Havl\'ak, Lubom\'ir'
'Ku\<cer\'akov\'a, Monika'
'Du\<sek, Michal'

_publ_section_title
;
 Redetermination of NaGdS~2~, NaLuS~2~ and NaYS~2~
;
_journal_coeditor_code FA3334
_journal_issue 6
_journal_name_full 'Acta Crystallographica Section C'
_journal_page_first 533
_journal_page_last 535
_journal_paper_doi 10.1107/S2053229614009607
_journal_volume 70
_journal_year 2014
_chemical_formula_iupac 'Na Gd S2'
_chemical_formula_sum 'Gd Na S2'
_chemical_formula_weight 244.4
_chemical_name_common 'Na Gd S2'
_chemical_name_systematic
;
Sodium gadolinium sulfide
;
_space_group_IT_number 166
_symmetry_cell_setting trigonal
_symmetry_space_group_name_Hall '-R 3 2"'
_symmetry_space_group_name_H-M 'R -3 m :H'
_cell_angle_alpha 90
_cell_angle_beta 90
_cell_angle_gamma 120
_cell_formula_units_Z 3
_cell_length_a 4.0138(4)
_cell_length_b 4.0138(4)
_cell_length_c 19.878(2)
_cell_measurement_reflns_used 685
_cell_measurement_temperature 304
_cell_measurement_theta_max 26.9520
_cell_measurement_theta_min 5.9300
_cell_volume 277.34(5)
_computing_cell_refinement '<i>CrysAlis PRO</i> (Agilent, 2012)'
_computing_data_collection '<i>CrysAlis PRO</i> (Agilent, 2012)'
_computing_data_reduction '<i>CrysAlis PRO</i> (Agilent, 2012)'
_computing_molecular_graphics '<i>DIAMOND</i> (Brandenburg & Putz, 2005)'
_computing_publication_material 'JANA2006 (Pet\<r\'i\<cek <i>et al.</i>, 2006)'
_computing_structure_refinement 'JANA2006 (Pet\<r\'i\<cek <i>et al.</i>, 2006)'
_computing_structure_solution 'SUPERFLIP (Palatinus & Chapuis, 2007)'
_diffrn_ambient_temperature 304
_diffrn_detector_area_resol_mean 5.1892
_diffrn_measured_fraction_theta_full 0.98
_diffrn_measured_fraction_theta_max 0.93
_diffrn_measurement_device 'four-circle diffractometer'
_diffrn_measurement_device_type 'Agilent Xcalibur Gemini ultra'
_diffrn_measurement_method \w
_diffrn_radiation_monochromator graphite
_diffrn_radiation_source 'X-ray tube'
_diffrn_radiation_type 'Mo K\a'
_diffrn_radiation_wavelength 0.7107
_diffrn_reflns_av_R_equivalents 0.0312
_diffrn_reflns_av_sigmaI/netI 0.0232
_diffrn_reflns_limit_h_max 4
_diffrn_reflns_limit_h_min -5
_diffrn_reflns_limit_k_max 4
_diffrn_reflns_limit_k_min -4
_diffrn_reflns_limit_l_max 25
_diffrn_reflns_limit_l_min -18
_diffrn_reflns_number 935
_diffrn_reflns_theta_full 26.39
_diffrn_reflns_theta_max 27.81
_diffrn_reflns_theta_min 3.07
_diffrn_standards_number 0
_exptl_absorpt_coefficient_mu 18.908
_exptl_absorpt_correction_T_max 0.561
_exptl_absorpt_correction_T_min 0.213
_exptl_absorpt_correction_type analytical
_exptl_absorpt_process_details
;
[<i>CrysAlis PRO</i> (Agilent, 2012); analytical numeric absorption
correction using a multifaceted crystal (Clark & Reid, 1995)]
;
_exptl_crystal_colour pink
_exptl_crystal_density_diffrn 4.3878
_exptl_crystal_description plate
_exptl_crystal_F_000 321
_exptl_crystal_size_max 0.1176
_exptl_crystal_size_mid 0.0867
_exptl_crystal_size_min 0.0312
_refine_diff_density_max 0.73
_refine_diff_density_min -0.54
_refine_ls_extinction_coef 14E1(2)
_refine_ls_extinction_method 'B-C type 1 Lorentzian isotropic (Becker & Coppens, 1974)'
_refine_ls_goodness_of_fit_ref 1.35
_refine_ls_number_constraints 0
_refine_ls_number_parameters 10
_refine_ls_number_reflns 164
_refine_ls_number_restraints 0
_refine_ls_R_factor_all 0.0208
_refine_ls_R_factor_gt 0.0201
_refine_ls_shift/su_max 0.0151
_refine_ls_shift/su_mean 0.0047
_refine_ls_structure_factor_coef Fsqd
_refine_ls_weighting_details 'w = 1/[\s^2^(I)+0.0004I^2^]'
_refine_ls_weighting_scheme sigma
_refine_ls_wR_factor_gt 0.0472
_refine_ls_wR_factor_ref 0.0480
_reflns_number_gt 161
_reflns_number_total 164
_reflns_threshold_expression I>3\s(I)
_cod_data_source_file fa3334sup1.cif
_cod_data_source_block I
_cod_depositor_comments 'Adding full bibliography for 2019540--2019542.cif.'
_cod_original_sg_symbol_H-M 'R -3 m'
_cod_database_code 2019540
_cod_database_fobs_code 2019540

loop_
_symmetry_equiv_pos_site_id
_symmetry_equiv_pos_as_xyz
1 x,y,z
2 -y,x-y,z
3 -x+y,-x,z
4 y,x,-z
5 x-y,-y,-z
6 -x,-x+y,-z
7 -x,-y,-z
8 y,-x+y,-z
9 x-y,x,-z
10 -y,-x,z
11 -x+y,y,z
12 x,x-y,z
13 x+2/3,y+1/3,z+1/3
14 -y+2/3,x-y+1/3,z+1/3
15 -x+y+2/3,-x+1/3,z+1/3
16 y+2/3,x+1/3,-z+1/3
17 x-y+2/3,-y+1/3,-z+1/3
18 -x+2/3,-x+y+1/3,-z+1/3
19 -x+2/3,-y+1/3,-z+1/3
20 y+2/3,-x+y+1/3,-z+1/3
21 x-y+2/3,x+1/3,-z+1/3
22 -y+2/3,-x+1/3,z+1/3
23 -x+y+2/3,y+1/3,z+1/3
24 x+2/3,x-y+1/3,z+1/3
25 x+1/3,y+2/3,z+2/3
26 -y+1/3,x-y+2/3,z+2/3
27 -x+y+1/3,-x+2/3,z+2/3
28 y+1/3,x+2/3,-z+2/3
29 x-y+1/3,-y+2/3,-z+2/3
30 -x+1/3,-x+y+2/3,-z+2/3
31 -x+1/3,-y+2/3,-z+2/3
32 y+1/3,-x+y+2/3,-z+2/3
33 x-y+1/3,x+2/3,-z+2/3
34 -y+1/3,-x+2/3,z+2/3
35 -x+y+1/3,y+2/3,z+2/3
36 x+1/3,x-y+2/3,z+2/3

loop_
_atom_site_type_symbol
_atom_site_label
_atom_site_fract_x
_atom_site_fract_y
_atom_site_fract_z
_atom_site_U_iso_or_equiv
_atom_site_adp_type
_atom_site_calc_flag
_atom_site_occupancy
_atom_site_symmetry_multiplicity
Na Na1 0 0 0 0.0182(16) Uani d 1 3
Gd Gd1 0.333333 0.666667 0.166667 0.0088(3) Uani d 1 3
S S1 0 0 0.24332(12) 0.0100(6) Uani d 1 6

loop_
_atom_site_aniso_label
_atom_site_aniso_U_11
_atom_site_aniso_U_22
_atom_site_aniso_U_33
_atom_site_aniso_U_12
_atom_site_aniso_U_13
_atom_site_aniso_U_23
_atom_site_aniso_type_symbol
Na1 0.0183(19) 0.0183(19) 0.018(3) 0.0092(10) 0 0 Na
Gd1 0.0074(4) 0.0074(4) 0.0116(5) 0.00369(18) 0 0 Gd
S1 0.0089(7) 0.0089(7) 0.0121(12) 0.0045(4) 0 0 S

loop_
_atom_type_symbol
_atom_type_scat_dispersion_real
_atom_type_scat_dispersion_imag
_atom_type_scat_source
Gd -0.1653 3.9035 'International Tables Vol C tables 4.2.6.8 and 6.1.1.1'
Na 0.0362 0.0249 'International Tables Vol C tables 4.2.6.8 and 6.1.1.1'
S 0.1246 0.1234 'International Tables Vol C tables 4.2.6.8 and 6.1.1.1'

loop_
_exptl_crystal_face_index_h
_exptl_crystal_face_index_k
_exptl_crystal_face_index_l
_exptl_crystal_face_perp_dist
3 -3 21 0.0377
-3 4 -20 0.0397
0 -3 -22 0.0259
0 3 22 0.0341
4 -5 -4 0.0484
-3 6 3 0.0267
-3 -2 8 0.0381
4 2 -8 0.0560
-5 2 -16 0.0332
0 0 28 0.0197
0 0 -28 0.0115

loop_
_geom_angle_atom_site_label_1
_geom_angle_atom_site_label_2
_geom_angle_atom_site_label_3
_geom_angle_site_symmetry_1
_geom_angle_site_symmetry_3
_geom_angle
S1 Na1 S1 25_444 25_544 86.54(4)
S1 Na1 S1 25_444 25_554 86.54(4)
S1 Na1 S1 25_444 16_445 93.46(4)
S1 Na1 S1 25_444 16_455 93.46(4)
S1 Na1 S1 25_444 16_555 180.0(5)
S1 Na1 S1 25_544 25_554 86.54(4)
S1 Na1 S1 25_544 16_445 93.46(4)
S1 Na1 S1 25_544 16_455 180.0(5)
S1 Na1 S1 25_544 16_555 93.46(4)
S1 Na1 S1 25_554 16_445 180.0(5)
S1 Na1 S1 25_554 16_455 93.46(4)
S1 Na1 S1 25_554 16_555 93.46(4)
S1 Na1 S1 16_445 16_455 86.54(4)
S1 Na1 S1 16_445 16_555 86.54(4)
S1 Na1 S1 16_455 16_555 86.54(4)
Na1 S1 Na1 13_445 13_455 86.54(5)
Na1 S1 Na1 13_445 13_555 86.54(5)
Na1 S1 Na1 13_455 13_555 86.54(5)
S1 Gd1 S1 . 1_565 92.71(4)
S1 Gd1 S1 . 1_665 92.71(4)
S1 Gd1 S1 . 16_455 87.29(4)
S1 Gd1 S1 . 16_555 87.29(4)
S1 Gd1 S1 . 16_565 180.0(5)
S1 Gd1 S1 1_565 1_665 92.71(4)
S1 Gd1 S1 1_565 16_455 87.29(4)
S1 Gd1 S1 1_565 16_555 180.0(5)
S1 Gd1 S1 1_565 16_565 87.29(4)
S1 Gd1 S1 1_665 16_455 180.0(5)
S1 Gd1 S1 1_665 16_555 87.29(4)
S1 Gd1 S1 1_665 16_565 87.29(4)
S1 Gd1 S1 16_455 16_555 92.71(4)
S1 Gd1 S1 16_455 16_565 92.71(4)
S1 Gd1 S1 16_555 16_565 92.71(4)

loop_
_geom_bond_atom_site_label_1
_geom_bond_atom_site_label_2
_geom_bond_site_symmetry_2
_geom_bond_distance
Gd1 S1 . 2.7734(14)
Gd1 S1 1_565 2.7734(13)
Gd1 S1 1_665 2.7734(14)
Gd1 S1 16_455 2.7734(14)
Gd1 S1 16_555 2.7734(13)
Gd1 S1 16_565 2.7734(14)
Na1 S1 25_444 2.9278(15)
Na1 S1 25_544 2.9278(15)
Na1 S1 25_554 2.9278(15)
Na1 S1 16_445 2.9278(15)
Na1 S1 16_455 2.9278(15)
Na1 S1 16_555 2.9278(15)
S1 S1 1_445 4.0138(12)
S1 S1 1_455 4.0138(8)
S1 S1 1_545 4.0138(8)
S1 S1 1_565 4.0138(8)
S1 S1 1_655 4.0138(8)
S1 S1 1_665 4.0138(12)
S1 S1 16_445 3.828(3)
S1 S1 16_455 3.828(3)
S1 S1 16_555 3.828(3)
